data_2241913
loop_
_publ_author_name
'Beckett, Joseph O. S.'
'Olmstead, Marilyn M.'
'Fettinger, James C.'
'Gray, David A.'
'Manabe, Shuhei'
'Mascal, Mark'

_publ_section_title
;
 Crystal structure determination as part of an undergraduate laboratory
 experiment: 1',3',3'-trimethylspiro[chromene-2,2'-indoline] and
 1',3',3'-trimethyl-4-[(<i>E</i>)-(1,3,3-trimethylindolin-2-ylidene)methyl]spiro[chroman-2,2'-indoline]
;
_journal_issue 11
_journal_name_full 'Acta Crystallographica Section E'
_journal_page_first 1659
_journal_page_last 1662
_journal_paper_doi 10.1107/S2056989016016042
_journal_volume 72
_journal_year 2016
_chemical_formula_iupac 'C31 H34 N2 O'
_chemical_formula_moiety 'C31 H34 N2 O'
_chemical_formula_sum 'C31 H34 N2 O'
_chemical_formula_weight 450.60
_chemical_name_systematic
1',3',3'-Trimethyl-4-[(<i>E</i>)-(1,3,3-trimethylindolin-2-ylidene)methyl]spiro[chroman-2,2'-indoline]
_space_group_crystal_system monoclinic
_space_group_IT_number 14
_space_group_name_Hall '-P 2ybc'
_space_group_name_H-M_alt 'P 1 21/c 1'
_symmetry_space_group_name_Hall '-P 2ybc'
_symmetry_space_group_name_H-M 'P 1 21/c 1'
_atom_sites_solution_hydrogens geom
_atom_sites_solution_primary direct
_atom_sites_solution_secondary difmap
_audit_creation_method SHELXL-2014/7
_cell_angle_alpha 90
_cell_angle_beta 115.6129(12)
_cell_angle_gamma 90
_cell_formula_units_Z 4
_cell_length_a 14.1774(11)
_cell_length_b 11.6019(9)
_cell_length_c 16.2847(17)
_cell_measurement_reflns_used 9967
_cell_measurement_temperature 90(2)
_cell_measurement_theta_max 31.0
_cell_measurement_theta_min 2.3
_cell_volume 2415.4(4)
_computing_cell_refinement
;
SAINT (Bruker, 2014)
;
_computing_data_collection
;
APEX2 (Bruker, 2014)
;
_computing_data_reduction
;
SAINT (Bruker, 2014)
;
_computing_molecular_graphics
;
SHELXTL (Sheldrick, 2008)
;
_computing_publication_material
;
SHELXL2014 (Sheldrick, 2015b)
;
_computing_structure_refinement
;
SHELXL2014 (Sheldrick, 2015b)
;
_computing_structure_solution
;
SHELXT (Sheldrick, 2015a)
;
_diffrn_ambient_temperature 90(2)
_diffrn_detector_area_resol_mean 8.3
_diffrn_measured_fraction_theta_full 1.000
_diffrn_measured_fraction_theta_max 0.997
_diffrn_measurement_device_type 'Bruker DUO'
_diffrn_measurement_method \w
_diffrn_radiation_type MoK\a
_diffrn_radiation_wavelength 0.71073
_diffrn_reflns_av_R_equivalents 0.0262
_diffrn_reflns_limit_h_max 20
_diffrn_reflns_limit_h_min -20
_diffrn_reflns_limit_k_max 16
_diffrn_reflns_limit_k_min -16
_diffrn_reflns_limit_l_max 23
_diffrn_reflns_limit_l_min -23
_diffrn_reflns_number 39237
_diffrn_reflns_theta_full 25.242
_diffrn_reflns_theta_max 31.014
_diffrn_reflns_theta_min 2.371
_exptl_absorpt_coefficient_mu 0.074
_exptl_absorpt_correction_T_max 0.746
_exptl_absorpt_correction_T_min 0.713
_exptl_absorpt_correction_type multi-scan
_exptl_absorpt_process_details
;
(SADABS; Bruker, 2014)
;
_exptl_crystal_colour colorless
_exptl_crystal_density_diffrn 1.239
_exptl_crystal_description plate
_exptl_crystal_F_000 968
_exptl_crystal_size_max 0.480
_exptl_crystal_size_mid 0.260
_exptl_crystal_size_min 0.080
_refine_diff_density_max 0.606
_refine_diff_density_min -0.223
_refine_ls_extinction_method none
_refine_ls_goodness_of_fit_ref 1.029
_refine_ls_hydrogen_treatment constr
_refine_ls_matrix_type full
_refine_ls_number_parameters 313
_refine_ls_number_reflns 7680
_refine_ls_number_restraints 0
_refine_ls_restrained_S_all 1.029
_refine_ls_R_factor_all 0.0553
_refine_ls_R_factor_gt 0.0460
_refine_ls_shift/su_max 0.000
_refine_ls_shift/su_mean 0.000
_refine_ls_structure_factor_coef Fsqd
_refine_ls_weighting_details 'w=1/[\s^2^(Fo^2^)+(0.0646P)^2^+0.9489P] where P=(Fo^2^+2Fc^2^)/3'
_refine_ls_weighting_scheme calc
_refine_ls_wR_factor_gt 0.1172
_refine_ls_wR_factor_ref 0.1239
_reflns_number_gt 6549
_reflns_number_total 7680
_reflns_threshold_expression 'I > 2\s(I)'
_cod_data_source_file hb7609sup1.cif
_cod_data_source_block 2
_cod_database_code 2241913
_shelx_space_group_comment
;
The symmetry employed for this shelxl refinement is uniquely defined
by the following loop, which should always be used as a source of
symmetry information in preference to the above space-group names.
They are only intended as comments.
;
_shelx_estimated_absorpt_t_min 0.965
_shelx_estimated_absorpt_t_max 0.994

loop_
_space_group_symop_operation_xyz
'x, y, z'
'-x, y+1/2, -z+1/2'
'-x, -y, -z'
'x, -y-1/2, z-1/2'

loop_
_atom_site_type_symbol
_atom_site_label
_atom_site_fract_x
_atom_site_fract_y
_atom_site_fract_z
_atom_site_U_iso_or_equiv
_atom_site_adp_type
_atom_site_calc_flag
_atom_site_occupancy
O O1 0.34762(5) 0.16535(6) 0.32478(5) 0.01634(15) Uani d 1
N N1 0.40423(7) 0.35186(7) 0.37594(6) 0.01547(16) Uani d 1
N N2 -0.08953(7) 0.35771(8) -0.01968(6) 0.01639(17) Uani d 1
C C1 0.31133(7) 0.27916(8) 0.33767(7) 0.01376(17) Uani d 1
C C2 0.45179(8) 0.33748(8) 0.47069(7) 0.01494(18) Uani d 1
C C3 0.55233(8) 0.36930(9) 0.53229(7) 0.01845(19) Uani d 1
H H3 0.5998 0.4030 0.5122 0.022 Uiso calc 1
C C4 0.58087(9) 0.34990(10) 0.62471(7) 0.0212(2) Uani d 1
H H4 0.6489 0.3712 0.6682 0.025 Uiso calc 1
C C5 0.51211(9) 0.30028(10) 0.65452(8) 0.0231(2) Uani d 1
H H5 0.5335 0.2875 0.7177 0.028 Uiso calc 1
C C6 0.41093(9) 0.26899(10) 0.59145(7) 0.0211(2) Uani d 1
H H6 0.3633 0.2355 0.6114 0.025 Uiso calc 1
C C7 0.38174(8) 0.28778(9) 0.49969(7) 0.01572(18) Uani d 1
C C8 0.27724(7) 0.27236(8) 0.41788(7) 0.01457(17) Uani d 1
C C9 0.47220(8) 0.36495(10) 0.33042(7) 0.0195(2) Uani d 1
H H9A 0.5114 0.4372 0.3498 0.029 Uiso calc 1
H H9B 0.4297 0.3664 0.2643 0.029 Uiso calc 1
H H9C 0.5212 0.3001 0.3464 0.029 Uiso calc 1
C C10 0.20944(8) 0.37710(10) 0.41676(8) 0.0203(2) Uani d 1
H H10A 0.2004 0.3784 0.4731 0.031 Uiso calc 1
H H10B 0.1408 0.3711 0.3644 0.031 Uiso calc 1
H H10C 0.2440 0.4482 0.4120 0.031 Uiso calc 1
C C11 0.22236(8) 0.16035(10) 0.42081(7) 0.0203(2) Uani d 1
H H11A 0.2120 0.1582 0.4765 0.030 Uiso calc 1
H H11B 0.2655 0.0946 0.4202 0.030 Uiso calc 1
H H11C 0.1544 0.1563 0.3676 0.030 Uiso calc 1
C C12 0.23105(8) 0.32528(9) 0.24650(7) 0.01534(18) Uani d 1
H H12A 0.2665 0.3408 0.2070 0.018 Uiso calc 1
H H12B 0.2034 0.3994 0.2569 0.018 Uiso calc 1
C C13 0.13889(7) 0.24303(8) 0.19642(7) 0.01457(17) Uani d 1
H H13 0.0967 0.2367 0.2320 0.017 Uiso calc 1
C C14 0.18259(7) 0.12496(8) 0.19179(6) 0.01406(17) Uani d 1
C C15 0.12593(8) 0.04410(9) 0.12446(7) 0.01773(19) Uani d 1
H H15 0.0575 0.0634 0.0805 0.021 Uiso calc 1
C C16 0.16694(8) -0.06372(9) 0.12009(7) 0.0192(2) Uani d 1
H H16 0.1272 -0.1169 0.0736 0.023 Uiso calc 1
C C17 0.26725(8) -0.09253(9) 0.18494(8) 0.0198(2) Uani d 1
H H17 0.2960 -0.1658 0.1827 0.024 Uiso calc 1
C C18 0.32501(8) -0.01440(9) 0.25269(7) 0.01735(19) Uani d 1
H H18 0.3930 -0.0344 0.2969 0.021 Uiso calc 1
C C19 0.28304(7) 0.09388(8) 0.25583(7) 0.01425(17) Uani d 1
C C20 0.06994(8) 0.28955(9) 0.10287(7) 0.01557(18) Uani d 1
H H20 0.1026 0.3022 0.0635 0.019 Uiso calc 1
C C21 -0.03249(7) 0.31510(8) 0.06905(6) 0.01364(17) Uani d 1
C C22 -0.19342(8) 0.37872(8) -0.03783(7) 0.01475(18) Uani d 1
C C23 -0.27463(8) 0.42123(9) -0.11683(7) 0.01866(19) Uani d 1
H H23 -0.2638 0.4406 -0.1688 0.022 Uiso calc 1
C C24 -0.37283(8) 0.43437(10) -0.11672(8) 0.0213(2) Uani d 1
H H24 -0.4295 0.4630 -0.1698 0.026 Uiso calc 1
C C25 -0.38953(8) 0.40669(10) -0.04102(8) 0.0211(2) Uani d 1
H H25 -0.4569 0.4165 -0.0427 0.025 Uiso calc 1
C C26 -0.30669(8) 0.36425(9) 0.03782(7) 0.01789(19) Uani d 1
H H26 -0.3173 0.3453 0.0899 0.021 Uiso calc 1
C C27 -0.20940(7) 0.35039(8) 0.03879(7) 0.01449(18) Uani d 1
C C28 -0.10793(7) 0.30639(8) 0.11424(6) 0.01381(17) Uani d 1
C C29 -0.07525(8) 0.38417(10) 0.19859(7) 0.0196(2) Uani d 1
H H29A -0.0588 0.4614 0.1842 0.029 Uiso calc 1
H H29B -0.0134 0.3515 0.2488 0.029 Uiso calc 1
H H29C -0.1327 0.3891 0.2166 0.029 Uiso calc 1
C C30 -0.12197(9) 0.18061(9) 0.13746(8) 0.0211(2) Uani d 1
H H30A -0.1753 0.1774 0.1606 0.032 Uiso calc 1
H H30B -0.0555 0.1515 0.1840 0.032 Uiso calc 1
H H30C -0.1441 0.1331 0.0825 0.032 Uiso calc 1
C C31 -0.04513(9) 0.37235(10) -0.08373(7) 0.0209(2) Uani d 1
H H31A -0.0985 0.4030 -0.1411 0.031 Uiso calc 1
H H31B -0.0205 0.2977 -0.0950 0.031 Uiso calc 1
H H31C 0.0138 0.4263 -0.0586 0.031 Uiso calc 1

loop_
_atom_site_aniso_label
_atom_site_aniso_U_11
_atom_site_aniso_U_22
_atom_site_aniso_U_33
_atom_site_aniso_U_12
_atom_site_aniso_U_13
_atom_site_aniso_U_23
O1 0.0140(3) 0.0146(3) 0.0178(3) 0.0019(2) 0.0043(3) -0.0028(3)
N1 0.0150(4) 0.0173(4) 0.0146(4) -0.0025(3) 0.0069(3) -0.0006(3)
N2 0.0156(4) 0.0212(4) 0.0129(4) 0.0024(3) 0.0068(3) 0.0041(3)
C1 0.0142(4) 0.0130(4) 0.0143(4) 0.0015(3) 0.0064(3) 0.0002(3)
C2 0.0160(4) 0.0139(4) 0.0147(4) 0.0016(3) 0.0065(3) -0.0006(3)
C3 0.0164(4) 0.0180(4) 0.0202(5) -0.0006(3) 0.0072(4) -0.0026(4)
C4 0.0187(5) 0.0217(5) 0.0187(5) 0.0013(4) 0.0041(4) -0.0034(4)
C5 0.0246(5) 0.0263(5) 0.0149(4) 0.0016(4) 0.0054(4) 0.0008(4)
C6 0.0226(5) 0.0247(5) 0.0168(5) 0.0005(4) 0.0091(4) 0.0026(4)
C7 0.0161(4) 0.0156(4) 0.0154(4) 0.0023(3) 0.0067(3) 0.0013(3)
C8 0.0149(4) 0.0159(4) 0.0141(4) 0.0011(3) 0.0074(3) 0.0014(3)
C9 0.0186(4) 0.0232(5) 0.0200(5) -0.0021(4) 0.0115(4) 0.0004(4)
C10 0.0187(4) 0.0227(5) 0.0201(5) 0.0041(4) 0.0088(4) -0.0019(4)
C11 0.0212(5) 0.0220(5) 0.0191(5) -0.0041(4) 0.0100(4) 0.0017(4)
C12 0.0160(4) 0.0150(4) 0.0140(4) 0.0010(3) 0.0055(3) 0.0010(3)
C13 0.0142(4) 0.0156(4) 0.0139(4) 0.0021(3) 0.0061(3) 0.0014(3)
C14 0.0140(4) 0.0154(4) 0.0135(4) 0.0009(3) 0.0066(3) 0.0005(3)
C15 0.0174(4) 0.0191(5) 0.0153(4) -0.0009(3) 0.0057(3) 0.0000(3)
C16 0.0231(5) 0.0174(4) 0.0172(4) -0.0030(4) 0.0088(4) -0.0038(4)
C17 0.0218(5) 0.0169(4) 0.0230(5) 0.0008(4) 0.0118(4) -0.0025(4)
C18 0.0155(4) 0.0172(4) 0.0204(5) 0.0021(3) 0.0087(4) -0.0004(4)
C19 0.0136(4) 0.0150(4) 0.0153(4) 0.0001(3) 0.0074(3) -0.0006(3)
C20 0.0157(4) 0.0181(4) 0.0136(4) 0.0018(3) 0.0069(3) 0.0017(3)
C21 0.0164(4) 0.0132(4) 0.0117(4) 0.0002(3) 0.0064(3) 0.0005(3)
C22 0.0154(4) 0.0132(4) 0.0141(4) -0.0007(3) 0.0050(3) -0.0006(3)
C23 0.0199(5) 0.0180(5) 0.0144(4) 0.0000(4) 0.0039(4) 0.0014(3)
C24 0.0173(4) 0.0200(5) 0.0200(5) 0.0008(4) 0.0018(4) 0.0007(4)
C25 0.0140(4) 0.0212(5) 0.0241(5) -0.0007(4) 0.0046(4) -0.0007(4)
C26 0.0152(4) 0.0188(5) 0.0190(5) -0.0024(3) 0.0067(4) -0.0009(4)
C27 0.0141(4) 0.0133(4) 0.0148(4) -0.0013(3) 0.0051(3) -0.0004(3)
C28 0.0144(4) 0.0148(4) 0.0130(4) 0.0005(3) 0.0066(3) 0.0013(3)
C29 0.0169(4) 0.0265(5) 0.0143(4) 0.0026(4) 0.0057(4) -0.0025(4)
C30 0.0210(5) 0.0184(5) 0.0255(5) 0.0000(4) 0.0116(4) 0.0067(4)
C31 0.0222(5) 0.0276(5) 0.0158(4) 0.0015(4) 0.0111(4) 0.0042(4)

loop_
_atom_type_symbol
_atom_type_description
_atom_type_scat_dispersion_real
_atom_type_scat_dispersion_imag
_atom_type_scat_source
C C 0.0033 0.0016 'International Tables Vol C Tables 4.2.6.8 and 6.1.1.4'
H H 0.0000 0.0000 'International Tables Vol C Tables 4.2.6.8 and 6.1.1.4'
N N 0.0061 0.0033 'International Tables Vol C Tables 4.2.6.8 and 6.1.1.4'
O O 0.0106 0.0060 'International Tables Vol C Tables 4.2.6.8 and 6.1.1.4'

loop_
_geom_angle_atom_site_label_1
_geom_angle_atom_site_label_2
_geom_angle_atom_site_label_3
_geom_angle
C19 O1 C1 120.56(7)
C2 N1 C9 117.63(8)
C2 N1 C1 108.51(8)
C9 N1 C1 121.16(8)
C22 N2 C21 111.43(8)
C22 N2 C31 125.31(8)
C21 N2 C31 123.21(8)
N1 C1 O1 105.93(7)
N1 C1 C12 111.68(8)
O1 C1 C12 109.72(8)
N1 C1 C8 102.62(8)
O1 C1 C8 109.01(7)
C12 C1 C8 117.17(8)
C3 C2 C7 121.49(9)
C3 C2 N1 128.12(9)
C7 C2 N1 110.35(8)
C2 C3 C4 117.58(10)
C2 C3 H3 121.2
C4 C3 H3 121.2
C5 C4 C3 121.55(10)
C5 C4 H4 119.2
C3 C4 H4 119.2
C4 C5 C6 120.10(10)
C4 C5 H5 120.0
C6 C5 H5 120.0
C7 C6 C5 118.89(10)
C7 C6 H6 120.6
C5 C6 H6 120.6
C6 C7 C2 120.39(9)
C6 C7 C8 130.77(9)
C2 C7 C8 108.64(8)
C7 C8 C11 113.02(8)
C7 C8 C10 106.52(8)
C11 C8 C10 110.32(8)
C7 C8 C1 100.90(8)
C11 C8 C1 114.27(8)
C10 C8 C1 111.26(8)
N1 C9 H9A 109.5
N1 C9 H9B 109.5
H9A C9 H9B 109.5
N1 C9 H9C 109.5
H9A C9 H9C 109.5
H9B C9 H9C 109.5
C8 C10 H10A 109.5
C8 C10 H10B 109.5
H10A C10 H10B 109.5
C8 C10 H10C 109.5
H10A C10 H10C 109.5
H10B C10 H10C 109.5
C8 C11 H11A 109.5
C8 C11 H11B 109.5
H11A C11 H11B 109.5
C8 C11 H11C 109.5
H11A C11 H11C 109.5
H11B C11 H11C 109.5
C1 C12 C13 113.85(8)
C1 C12 H12A 108.8
C13 C12 H12A 108.8
C1 C12 H12B 108.8
C13 C12 H12B 108.8
H12A C12 H12B 107.7
C20 C13 C14 111.87(8)
C20 C13 C12 110.16(8)
C14 C13 C12 108.36(8)
C20 C13 H13 108.8
C14 C13 H13 108.8
C12 C13 H13 108.8
C19 C14 C15 117.67(9)
C19 C14 C13 120.04(8)
C15 C14 C13 122.29(9)
C16 C15 C14 121.98(9)
C16 C15 H15 119.0
C14 C15 H15 119.0
C15 C16 C17 119.14(9)
C15 C16 H16 120.4
C17 C16 H16 120.4
C18 C17 C16 120.16(10)
C18 C17 H17 119.9
C16 C17 H17 119.9
C17 C18 C19 120.04(9)
C17 C18 H18 120.0
C19 C18 H18 120.0
O1 C19 C18 115.25(8)
O1 C19 C14 123.75(9)
C18 C19 C14 121.00(9)
C21 C20 C13 127.27(9)
C21 C20 H20 116.4
C13 C20 H20 116.4
C20 C21 N2 122.55(9)
C20 C21 C28 129.73(9)
N2 C21 C28 107.71(8)
N2 C22 C23 129.31(9)
N2 C22 C27 109.48(8)
C23 C22 C27 121.21(9)
C22 C23 C24 117.51(10)
C22 C23 H23 121.2
C24 C23 H23 121.2
C25 C24 C23 121.77(10)
C25 C24 H24 119.1
C23 C24 H24 119.1
C24 C25 C26 119.79(10)
C24 C25 H25 120.1
C26 C25 H25 120.1
C27 C26 C25 119.21(10)
C27 C26 H26 120.4
C25 C26 H26 120.4
C26 C27 C22 120.51(9)
C26 C27 C28 129.74(9)
C22 C27 C28 109.75(8)
C27 C28 C29 109.83(8)
C27 C28 C21 101.63(8)
C29 C28 C21 112.62(8)
C27 C28 C30 109.79(8)
C29 C28 C30 110.93(8)
C21 C28 C30 111.65(8)
C28 C29 H29A 109.5
C28 C29 H29B 109.5
H29A C29 H29B 109.5
C28 C29 H29C 109.5
H29A C29 H29C 109.5
H29B C29 H29C 109.5
C28 C30 H30A 109.5
C28 C30 H30B 109.5
H30A C30 H30B 109.5
C28 C30 H30C 109.5
H30A C30 H30C 109.5
H30B C30 H30C 109.5
N2 C31 H31A 109.5
N2 C31 H31B 109.5
H31A C31 H31B 109.5
N2 C31 H31C 109.5
H31A C31 H31C 109.5
H31B C31 H31C 109.5

loop_
_geom_bond_atom_site_label_1
_geom_bond_atom_site_label_2
_geom_bond_distance
O1 C19 1.3776(12)
O1 C1 1.4648(12)
N1 C2 1.4013(13)
N1 C9 1.4556(13)
N1 C1 1.4577(13)
N2 C22 1.3928(13)
N2 C21 1.4056(12)
N2 C31 1.4425(13)
C1 C12 1.5247(13)
C1 C8 1.5785(14)
C2 C3 1.3921(14)
C2 C7 1.3956(14)
C3 C4 1.3975(15)
C3 H3 0.9500
C4 C5 1.3881(17)
C4 H4 0.9500
C5 C6 1.4037(16)
C5 H5 0.9500
C6 C7 1.3845(14)
C6 H6 0.9500
C7 C8 1.5150(14)
C8 C11 1.5260(14)
C8 C10 1.5446(14)
C9 H9A 0.9800
C9 H9B 0.9800
C9 H9C 0.9800
C10 H10A 0.9800
C10 H10B 0.9800
C10 H10C 0.9800
C11 H11A 0.9800
C11 H11B 0.9800
C11 H11C 0.9800
C12 C13 1.5367(14)
C12 H12A 0.9900
C12 H12B 0.9900
C13 C20 1.5100(13)
C13 C14 1.5186(14)
C13 H13 1.0000
C14 C19 1.4005(13)
C14 C15 1.4022(14)
C15 C16 1.3942(15)
C15 H15 0.9500
C16 C17 1.3967(15)
C16 H16 0.9500
C17 C18 1.3887(15)
C17 H17 0.9500
C18 C19 1.4004(14)
C18 H18 0.9500
C20 C21 1.3448(13)
C20 H20 0.9500
C21 C28 1.5415(13)
C22 C23 1.3941(13)
C22 C27 1.4002(14)
C23 C24 1.4013(15)
C23 H23 0.9500
C24 C25 1.3896(16)
C24 H24 0.9500
C25 C26 1.4023(14)
C25 H25 0.9500
C26 C27 1.3820(14)
C26 H26 0.9500
C27 C28 1.5204(13)
C28 C29 1.5381(14)
C28 C30 1.5418(14)
C29 H29A 0.9800
C29 H29B 0.9800
C29 H29C 0.9800
C30 H30A 0.9800
C30 H30B 0.9800
C30 H30C 0.9800
C31 H31A 0.9800
C31 H31B 0.9800
C31 H31C 0.9800

loop_
_geom_torsion_atom_site_label_1
_geom_torsion_atom_site_label_2
_geom_torsion_atom_site_label_3
_geom_torsion_atom_site_label_4
_geom_torsion
C2 N1 C1 O1 -85.70(9)
C9 N1 C1 O1 55.02(11)
C2 N1 C1 C12 154.89(8)
C9 N1 C1 C12 -64.39(11)
C2 N1 C1 C8 28.56(10)
C9 N1 C1 C8 169.28(8)
C19 O1 C1 N1 -149.92(8)
C19 O1 C1 C12 -29.24(11)
C19 O1 C1 C8 100.29(10)
C9 N1 C2 C3 22.49(15)
C1 N1 C2 C3 164.79(10)
C9 N1 C2 C7 -159.66(9)
C1 N1 C2 C7 -17.36(11)
C7 C2 C3 C4 -0.12(15)
N1 C2 C3 C4 177.51(10)
C2 C3 C4 C5 0.29(16)
C3 C4 C5 C6 -0.46(17)
C4 C5 C6 C7 0.44(17)
C5 C6 C7 C2 -0.28(16)
C5 C6 C7 C8 -174.41(10)
C3 C2 C7 C6 0.12(15)
N1 C2 C7 C6 -177.89(9)
C3 C2 C7 C8 175.44(9)
N1 C2 C7 C8 -2.58(11)
C6 C7 C8 C11 -43.62(15)
C2 C7 C8 C11 141.72(9)
C6 C7 C8 C10 77.68(13)
C2 C7 C8 C10 -96.98(10)
C6 C7 C8 C1 -166.08(11)
C2 C7 C8 C1 19.26(10)
N1 C1 C8 C7 -28.15(9)
O1 C1 C8 C7 83.84(9)
C12 C1 C8 C7 -150.86(8)
N1 C1 C8 C11 -149.73(8)
O1 C1 C8 C11 -37.73(11)
C12 C1 C8 C11 87.57(10)
N1 C1 C8 C10 84.53(9)
O1 C1 C8 C10 -163.48(8)
C12 C1 C8 C10 -38.18(11)
N1 C1 C12 C13 171.51(8)
O1 C1 C12 C13 54.37(10)
C8 C1 C12 C13 -70.57(11)
C1 C12 C13 C20 -173.83(8)
C1 C12 C13 C14 -51.16(11)
C20 C13 C14 C19 145.65(9)
C12 C13 C14 C19 24.02(12)
C20 C13 C14 C15 -33.94(13)
C12 C13 C14 C15 -155.57(9)
C19 C14 C15 C16 -0.24(15)
C13 C14 C15 C16 179.36(9)
C14 C15 C16 C17 0.36(16)
C15 C16 C17 C18 -0.04(16)
C16 C17 C18 C19 -0.40(16)
C1 O1 C19 C18 -177.53(8)
C1 O1 C19 C14 3.06(14)
C17 C18 C19 O1 -178.90(9)
C17 C18 C19 C14 0.53(15)
C15 C14 C19 O1 179.16(9)
C13 C14 C19 O1 -0.44(14)
C15 C14 C19 C18 -0.21(14)
C13 C14 C19 C18 -179.82(9)
C14 C13 C20 C21 117.80(11)
C12 C13 C20 C21 -121.61(11)
C13 C20 C21 N2 -179.70(9)
C13 C20 C21 C28 0.79(18)
C22 N2 C21 C20 -179.21(9)
C31 N2 C21 C20 3.22(16)
C22 N2 C21 C28 0.39(11)
C31 N2 C21 C28 -177.17(9)
C21 N2 C22 C23 179.71(10)
C31 N2 C22 C23 -2.79(17)
C21 N2 C22 C27 -0.10(12)
C31 N2 C22 C27 177.40(10)
N2 C22 C23 C24 -179.88(10)
C27 C22 C23 C24 -0.09(15)
C22 C23 C24 C25 0.19(16)
C23 C24 C25 C26 -0.08(17)
C24 C25 C26 C27 -0.14(16)
C25 C26 C27 C22 0.23(15)
C25 C26 C27 C28 -179.83(10)
N2 C22 C27 C26 179.71(9)
C23 C22 C27 C26 -0.12(15)
N2 C22 C27 C28 -0.24(11)
C23 C22 C27 C28 179.93(9)
C26 C27 C28 C29 -60.05(13)
C22 C27 C28 C29 119.89(9)
C26 C27 C28 C21 -179.50(10)
C22 C27 C28 C21 0.44(10)
C26 C27 C28 C30 62.18(13)
C22 C27 C28 C30 -117.88(9)
C20 C21 C28 C27 179.07(10)
N2 C21 C28 C27 -0.49(10)
C20 C21 C28 C29 61.62(14)
N2 C21 C28 C29 -117.94(9)
C20 C21 C28 C30 -63.95(14)
N2 C21 C28 C30 116.48(9)

_cod_database_fobs_code 2241913
